data_2232959
loop_
_publ_author_name
'Pevec, Andrej'
'Kafka, Stanislav'
'Ko\<smrlj, Janez'

_publ_section_title
;
 2-Hydroxy-2-methyl-1-phenylindolin-3-one
;
_journal_coeditor_code TK5007
_journal_issue 12
_journal_name_full 'Acta Crystallographica Section E'
_journal_page_first o3228
_journal_page_last o3229
_journal_paper_doi 10.1107/S1600536811045302
_journal_volume 67
_journal_year 2011
_chemical_formula_iupac 'C15 H13 N O2'
_chemical_formula_moiety 'C15 H13 N O2'
_chemical_formula_sum 'C15 H13 N O2'
_chemical_formula_weight 239.26
_chemical_melting_point_gt 397
_chemical_melting_point_lt 399
_chemical_name_systematic
;
2-Hydroxy-2-methyl-1-phenylindolin-3-one
;
_space_group_IT_number 60
_symmetry_cell_setting orthorhombic
_symmetry_space_group_name_Hall '-P 2n 2ab'
_symmetry_space_group_name_H-M 'P b c n'
_atom_sites_solution_hydrogens geom
_atom_sites_solution_primary direct
_atom_sites_solution_secondary difmap
_audit_creation_method SHELXL-97
_cell_angle_alpha 90.00
_cell_angle_beta 90.00
_cell_angle_gamma 90.00
_cell_formula_units_Z 8
_cell_length_a 17.0146(4)
_cell_length_b 9.2193(2)
_cell_length_c 15.3843(4)
_cell_measurement_reflns_used 3116
_cell_measurement_temperature 295(2)
_cell_measurement_theta_max 27.48
_cell_measurement_theta_min 1.00
_cell_volume 2413.22(10)
_computing_cell_refinement 'DENZO and SCALEPACK (Otwinowski & Minor, 1997)'
_computing_data_collection 'COLLECT (Hooft, 1998)'
_computing_data_reduction 'DENZO and SCALEPACK (Otwinowski & Minor, 1997)'
_computing_molecular_graphics 'PLATON (Spek, 2009) and DIAMOND (Brandenburg, 1999)'
_computing_publication_material 'WinGX (Farrugia, 1999)'
_computing_structure_refinement 'SHELXL97 (Sheldrick, 2008)'
_computing_structure_solution 'SIR92 (Altomare <i>et al.</i>, 1999)'
_diffrn_ambient_temperature 295(2)
_diffrn_measured_fraction_theta_full 0.995
_diffrn_measured_fraction_theta_max 0.995
_diffrn_measurement_device_type
;
Nonius KappaCCD area-detector
;
_diffrn_measurement_method '\f and \w scans'
_diffrn_radiation_monochromator graphite
_diffrn_radiation_source 'fine-focus sealed tube'
_diffrn_radiation_type MoK\a
_diffrn_radiation_wavelength 0.71073
_diffrn_reflns_av_R_equivalents 0.0216
_diffrn_reflns_av_sigmaI/netI 0.0270
_diffrn_reflns_limit_h_max 21
_diffrn_reflns_limit_h_min -22
_diffrn_reflns_limit_k_max 11
_diffrn_reflns_limit_k_min -11
_diffrn_reflns_limit_l_max 19
_diffrn_reflns_limit_l_min -19
_diffrn_reflns_number 5144
_diffrn_reflns_theta_full 27.48
_diffrn_reflns_theta_max 27.48
_diffrn_reflns_theta_min 3.52
_diffrn_standards_number 0
_exptl_absorpt_coefficient_mu 0.088
_exptl_absorpt_correction_T_max 0.9741
_exptl_absorpt_correction_T_min 0.9532
_exptl_absorpt_correction_type multi-scan
_exptl_absorpt_process_details '(SCALEPACK; Otwinowski & Minor, 1997)'
_exptl_crystal_colour green
_exptl_crystal_density_diffrn 1.317
_exptl_crystal_density_method 'not measured'
_exptl_crystal_description prism
_exptl_crystal_F_000 1008
_exptl_crystal_size_max 0.55
_exptl_crystal_size_mid 0.40
_exptl_crystal_size_min 0.30
_refine_diff_density_max 0.153
_refine_diff_density_min -0.164
_refine_ls_extinction_method none
_refine_ls_goodness_of_fit_ref 1.044
_refine_ls_hydrogen_treatment constr
_refine_ls_matrix_type full
_refine_ls_number_parameters 165
_refine_ls_number_reflns 2745
_refine_ls_number_restraints 0
_refine_ls_restrained_S_all 1.044
_refine_ls_R_factor_all 0.0721
_refine_ls_R_factor_gt 0.0434
_refine_ls_shift/su_max 0.0001
_refine_ls_shift/su_mean 0.0001
_refine_ls_structure_factor_coef Fsqd
_refine_ls_weighting_details 'calc w=1/[\s^2^(Fo^2^)+(0.0545P)^2^+0.3729P] where P=(Fo^2^+2Fc^2^)/3'
_refine_ls_weighting_scheme calc
_refine_ls_wR_factor_gt 0.1020
_refine_ls_wR_factor_ref 0.1155
_reflns_number_gt 1890
_reflns_number_total 2745
_reflns_threshold_expression I>2\s(I)
_cod_data_source_file tk5007.cif
_cod_data_source_block I
_cod_database_code 2232959
_cod_database_fobs_code 2232959

loop_
_symmetry_equiv_pos_as_xyz
'x, y, z'
'-x+1/2, -y+1/2, z+1/2'
'x+1/2, -y+1/2, -z'
'-x, y, -z+1/2'
'-x, -y, -z'
'x-1/2, y-1/2, -z-1/2'
'-x-1/2, y-1/2, z'
'x, -y, z-1/2'

loop_
_atom_site_type_symbol
_atom_site_label
_atom_site_fract_x
_atom_site_fract_y
_atom_site_fract_z
_atom_site_U_iso_or_equiv
_atom_site_adp_type
_atom_site_calc_flag
_atom_site_refinement_flags
_atom_site_occupancy
_atom_site_symmetry_multiplicity
O O1 0.58436(6) 0.68168(12) 0.29672(6) 0.0524(3) Uani d . 1 1
O O2 0.54290(7) 0.87398(11) 0.15350(7) 0.0562(3) Uani d . 1 1
H H2 0.5002 0.8334 0.1584 0.084 Uiso calc R 1 1
N N1 0.59892(7) 0.68372(12) 0.06732(7) 0.0406(3) Uani d . 1 1
C C1 0.59694(8) 0.51234(15) 0.17738(9) 0.0416(3) Uani d . 1 1
C C2 0.60064(8) 0.53713(15) 0.08779(9) 0.0404(3) Uani d . 1 1
C C3 0.60139(9) 0.42005(16) 0.03007(11) 0.0524(4) Uani d . 1 1
H H3 0.6043 0.4339 -0.0297 0.063 Uiso calc R 1 1
C C4 0.59754(10) 0.28280(17) 0.06584(12) 0.0614(5) Uani d . 1 1
H H4 0.5981 0.2033 0.0286 0.074 Uiso calc R 1 1
C C5 0.59282(10) 0.25788(18) 0.15492(13) 0.0620(5) Uani d . 1 1
H H5 0.5900 0.1635 0.1760 0.074 Uiso calc R 1 1
C C6 0.59237(9) 0.37246(16) 0.21147(11) 0.0526(4) Uani d . 1 1
H H6 0.5891 0.3574 0.2711 0.063 Uiso calc R 1 1
C C7 0.59389(8) 0.65226(15) 0.22002(9) 0.0405(3) Uani d . 1 1
C C8 0.60272(8) 0.76939(15) 0.14873(9) 0.0407(3) Uani d . 1 1
C C9 0.68031(10) 0.84809(18) 0.15897(11) 0.0580(4) Uani d . 1 1
H H9A 0.6833 0.8899 0.2160 0.087 Uiso calc R 1 1
H H9B 0.6840 0.9235 0.1161 0.087 Uiso calc R 1 1
H H9C 0.7228 0.7808 0.1512 0.087 Uiso calc R 1 1
C C10 0.63405(8) 0.74129(14) -0.00952(8) 0.0392(3) Uani d . 1 1
C C11 0.59874(9) 0.85663(15) -0.05174(10) 0.0472(4) Uani d . 1 1
H H11 0.5505 0.8915 -0.0326 0.057 Uiso calc R 1 1
C C12 0.63529(10) 0.92009(17) -0.12243(11) 0.0561(4) Uani d . 1 1
H H12 0.6115 0.9979 -0.1505 0.067 Uiso calc R 1 1
C C13 0.70639(10) 0.86900(16) -0.15140(10) 0.0534(4) Uani d . 1 1
H H13 0.7310 0.9128 -0.1986 0.064 Uiso calc R 1 1
C C14 0.74101(9) 0.75336(16) -0.11069(10) 0.0519(4) Uani d . 1 1
H H14 0.7889 0.7181 -0.1307 0.062 Uiso calc R 1 1
C C15 0.70513(9) 0.68883(16) -0.03994(9) 0.0473(4) Uani d . 1 1
H H15 0.7288 0.6100 -0.0127 0.057 Uiso calc R 1 1

loop_
_atom_site_aniso_label
_atom_site_aniso_U_11
_atom_site_aniso_U_22
_atom_site_aniso_U_33
_atom_site_aniso_U_12
_atom_site_aniso_U_13
_atom_site_aniso_U_23
O1 0.0523(6) 0.0653(7) 0.0397(6) 0.0011(5) 0.0016(4) -0.0021(5)
O2 0.0597(7) 0.0457(6) 0.0633(7) 0.0129(5) 0.0195(6) 0.0033(5)
N1 0.0443(6) 0.0384(6) 0.0389(6) -0.0010(5) 0.0037(5) -0.0020(5)
C1 0.0358(7) 0.0431(8) 0.0459(8) 0.0021(6) 0.0026(6) 0.0025(6)
C2 0.0351(7) 0.0387(7) 0.0475(8) -0.0014(6) 0.0029(6) -0.0022(6)
C3 0.0548(9) 0.0483(9) 0.0542(9) -0.0052(7) 0.0057(7) -0.0088(7)
C4 0.0595(10) 0.0419(9) 0.0829(13) -0.0044(7) 0.0082(9) -0.0142(8)
C5 0.0594(10) 0.0403(8) 0.0862(13) 0.0010(7) 0.0092(9) 0.0071(8)
C6 0.0465(8) 0.0496(9) 0.0618(9) 0.0053(7) 0.0063(7) 0.0127(8)
C7 0.0314(7) 0.0499(8) 0.0401(7) 0.0013(6) 0.0018(6) -0.0006(6)
C8 0.0405(7) 0.0397(7) 0.0419(7) 0.0012(6) 0.0065(6) -0.0058(6)
C9 0.0580(10) 0.0628(10) 0.0532(9) -0.0181(8) 0.0073(7) -0.0130(8)
C10 0.0424(7) 0.0395(7) 0.0357(7) -0.0021(6) 0.0003(6) -0.0035(6)
C11 0.0444(8) 0.0436(8) 0.0536(9) 0.0038(6) 0.0024(7) 0.0017(7)
C12 0.0632(10) 0.0459(9) 0.0592(10) 0.0057(8) 0.0005(8) 0.0119(7)
C13 0.0637(10) 0.0485(9) 0.0479(9) -0.0026(7) 0.0105(7) 0.0064(7)
C14 0.0497(9) 0.0532(9) 0.0530(9) 0.0035(7) 0.0121(7) 0.0001(7)
C15 0.0485(8) 0.0476(8) 0.0457(8) 0.0077(7) 0.0031(6) 0.0058(6)

loop_
_atom_type_symbol
_atom_type_description
_atom_type_scat_dispersion_real
_atom_type_scat_dispersion_imag
_atom_type_scat_source
C C 0.0033 0.0016 'International Tables Vol C Tables 4.2.6.8 and 6.1.1.4'
H H 0.0000 0.0000 'International Tables Vol C Tables 4.2.6.8 and 6.1.1.4'
N N 0.0061 0.0033 'International Tables Vol C Tables 4.2.6.8 and 6.1.1.4'
O O 0.0106 0.0060 'International Tables Vol C Tables 4.2.6.8 and 6.1.1.4'

loop_
_geom_angle_atom_site_label_1
_geom_angle_atom_site_label_2
_geom_angle_atom_site_label_3
_geom_angle
C8 O2 H2 109.5
C2 N1 C10 122.77(11)
C2 N1 C8 109.04(11)
C10 N1 C8 118.92(10)
C6 C1 C2 121.62(13)
C6 C1 C7 130.66(14)
C2 C1 C7 107.61(12)
N1 C2 C3 127.44(14)
N1 C2 C1 112.44(12)
C3 C2 C1 120.02(13)
C4 C3 C2 116.99(15)
C4 C3 H3 121.5
C2 C3 H3 121.5
C3 C4 C5 123.10(16)
C3 C4 H4 118.4
C5 C4 H4 118.4
C6 C5 C4 119.92(15)
C6 C5 H5 120.0
C4 C5 H5 120.0
C5 C6 C1 118.33(15)
C5 C6 H6 120.8
C1 C6 H6 120.8
O1 C7 C1 129.80(13)
O1 C7 C8 122.88(13)
C1 C7 C8 107.30(11)
O2 C8 N1 112.24(11)
O2 C8 C9 107.31(12)
N1 C8 C9 112.40(11)
O2 C8 C7 111.84(11)
N1 C8 C7 102.88(10)
C9 C8 C7 110.21(12)
C8 C9 H9A 109.5
C8 C9 H9B 109.5
H9A C9 H9B 109.5
C8 C9 H9C 109.5
H9A C9 H9C 109.5
H9B C9 H9C 109.5
C11 C10 C15 119.30(13)
C11 C10 N1 119.54(12)
C15 C10 N1 121.07(12)
C12 C11 C10 119.95(14)
C12 C11 H11 120.0
C10 C11 H11 120.0
C13 C12 C11 120.44(14)
C13 C12 H12 119.8
C11 C12 H12 119.8
C14 C13 C12 119.84(14)
C14 C13 H13 120.1
C12 C13 H13 120.1
C13 C14 C15 120.34(14)
C13 C14 H14 119.8
C15 C14 H14 119.8
C14 C15 C10 120.11(14)
C14 C15 H15 119.9
C10 C15 H15 119.9

loop_
_geom_bond_atom_site_label_1
_geom_bond_atom_site_label_2
_geom_bond_distance
O1 C7 1.2216(16)
O2 C8 1.4040(16)
O2 H2 0.8200
N1 C2 1.3880(17)
N1 C10 1.4271(17)
N1 C8 1.4821(17)
C1 C6 1.3943(19)
C1 C2 1.398(2)
C1 C7 1.4481(19)
C2 C3 1.398(2)
C3 C4 1.381(2)
C3 H3 0.9300
C4 C5 1.392(3)
C4 H4 0.9300
C5 C6 1.368(2)
C5 H5 0.9300
C6 H6 0.9300
C7 C8 1.5464(19)
C8 C9 1.515(2)
C9 H9A 0.9600
C9 H9B 0.9600
C9 H9C 0.9600
C10 C11 1.3833(19)
C10 C15 1.3840(19)
C11 C12 1.383(2)
C11 H11 0.9300
C12 C13 1.373(2)
C12 H12 0.9300
C13 C14 1.370(2)
C13 H13 0.9300
C14 C15 1.383(2)
C14 H14 0.9300
C15 H15 0.9300

loop_
_geom_hbond_atom_site_label_D
_geom_hbond_atom_site_label_H
_geom_hbond_atom_site_label_A
_geom_hbond_site_symmetry_A
_geom_hbond_distance_DH
_geom_hbond_distance_HA
_geom_hbond_distance_DA
_geom_hbond_angle_DHA
O2 H2 O1 4_655 0.82 2.12 2.9014(15) 159

loop_
_geom_torsion_atom_site_label_1
_geom_torsion_atom_site_label_2
_geom_torsion_atom_site_label_3
_geom_torsion_atom_site_label_4
_geom_torsion
C10 N1 C2 C3 -31.0(2)
C8 N1 C2 C3 -177.20(14)
C10 N1 C2 C1 152.51(12)
C8 N1 C2 C1 6.35(15)
C6 C1 C2 N1 175.46(12)
C7 C1 C2 N1 -1.03(15)
C6 C1 C2 C3 -1.3(2)
C7 C1 C2 C3 -177.77(13)
N1 C2 C3 C4 -175.56(13)
C1 C2 C3 C4 0.6(2)
C2 C3 C4 C5 0.2(2)
C3 C4 C5 C6 -0.4(3)
C4 C5 C6 C1 -0.2(2)
C2 C1 C6 C5 1.0(2)
C7 C1 C6 C5 176.62(14)
C6 C1 C7 O1 -2.2(3)
C2 C1 C7 O1 173.84(14)
C6 C1 C7 C8 179.50(14)
C2 C1 C7 C8 -4.44(14)
C2 N1 C8 O2 -128.83(11)
C10 N1 C8 O2 83.51(14)
C2 N1 C8 C9 110.09(13)
C10 N1 C8 C9 -37.57(17)
C2 N1 C8 C7 -8.44(13)
C10 N1 C8 C7 -156.10(11)
O1 C7 C8 O2 -50.00(18)
C1 C7 C8 O2 128.43(12)
O1 C7 C8 N1 -170.66(12)
C1 C7 C8 N1 7.77(13)
O1 C7 C8 C9 69.29(16)
C1 C7 C8 C9 -112.29(12)
C2 N1 C10 C11 144.73(13)
C8 N1 C10 C11 -72.24(17)
C2 N1 C10 C15 -38.80(19)
C8 N1 C10 C15 104.23(15)
C15 C10 C11 C12 -1.3(2)
N1 C10 C11 C12 175.20(13)
C10 C11 C12 C13 0.3(2)
C11 C12 C13 C14 0.7(3)
C12 C13 C14 C15 -0.7(2)
C13 C14 C15 C10 -0.3(2)
C11 C10 C15 C14 1.3(2)
N1 C10 C15 C14 -175.13(13)

loop_
_cod_related_entry_id
_cod_related_entry_database
_cod_related_entry_code
1 ChemSpider 9282573
